data_7247973
loop_
_publ_author_name
'Amani, Vahid'
'Esmaeili, Maryam'
'Norouzi, Fataneh'
'Khavasi, Hamid Reza'

_publ_section_title
;
 A strategy for obtaining isostructurality despite structural diversity in
 coordination compounds
;
_journal_issue 4
_journal_name_full CrystEngComm
_journal_page_first 543
_journal_page_last 556
_journal_paper_doi 10.1039/D3CE01106B
_journal_volume 26
_journal_year 2024
_chemical_formula_sum 'C12 H9 Br Hg I2 N2 O'
_chemical_formula_weight 731.50
_space_group_IT_number 15
_space_group_name_Hall '-C 2yc'
_space_group_name_H-M_alt 'C 1 2/c 1'
_symmetry_cell_setting monoclinic
_symmetry_space_group_name_H-M 'C 1 2/c 1'
_atom_sites_solution_hydrogens geom
_atom_sites_solution_primary direct
_atom_sites_solution_secondary difmap
_audit_block_doi 10.5517/cc1290lz
_audit_creation_method SHELXL-97
_audit_update_record
;
2014-03-14 deposited with the CCDC.	2024-01-03 downloaded from the CCDC.
;
_cell_angle_alpha 90.00
_cell_angle_beta 99.658(5)
_cell_angle_gamma 90.00
_cell_formula_units_Z 8
_cell_length_a 25.3903(15)
_cell_length_b 14.1304(6)
_cell_length_c 9.1996(6)
_cell_measurement_reflns_used 13230
_cell_measurement_temperature 298(2)
_cell_measurement_theta_max 26.00
_cell_measurement_theta_min 1.63
_cell_volume 3253.8(3)
_computing_cell_refinement 'X-Area 1.31 (Stoe & Cie GmbH, 2005)'
_computing_data_collection 'X-Area 1.31 (Stoe & Cie GmbH, 2005)'
_computing_data_reduction 'X-Area 1.31 (Stoe & Cie GmbH, 2005)'
_computing_molecular_graphics 'ORTEP-3 for Windows (Farrugia, 1997)'
_computing_publication_material 'WinGX (Farrugia, 1999)'
_computing_structure_refinement 'SHELXL-97 (Sheldrick, 1997)'
_computing_structure_solution 'SHELXS-97 (Sheldrick, 1990)'
_diffrn_ambient_temperature 298(2)
_diffrn_detector_area_resol_mean '0.15 mm'
_diffrn_measured_fraction_theta_full 1.000
_diffrn_measured_fraction_theta_max 1.000
_diffrn_measurement_device_type 'STOE IPDS II'
_diffrn_measurement_method 'rotation method'
_diffrn_radiation_monochromator graphite
_diffrn_radiation_source 'fine-focus sealed tube'
_diffrn_radiation_type MoK\a
_diffrn_radiation_wavelength 0.71073
_diffrn_reflns_av_R_equivalents 0.0985
_diffrn_reflns_av_sigmaI/netI 0.0827
_diffrn_reflns_limit_h_max 31
_diffrn_reflns_limit_h_min -31
_diffrn_reflns_limit_k_max 17
_diffrn_reflns_limit_k_min -17
_diffrn_reflns_limit_l_max 11
_diffrn_reflns_limit_l_min -11
_diffrn_reflns_number 13230
_diffrn_reflns_theta_full 26.00
_diffrn_reflns_theta_max 26.00
_diffrn_reflns_theta_min 1.63
_exptl_absorpt_coefficient_mu 15.705
_exptl_absorpt_correction_T_max 0.1948
_exptl_absorpt_correction_T_min 0.0370
_exptl_absorpt_correction_type numerical
_exptl_absorpt_process_details 'shape of crystal determined optically'
_exptl_crystal_colour Colorless
_exptl_crystal_density_diffrn 2.987
_exptl_crystal_density_method 'not measured'
_exptl_crystal_description Block
_exptl_crystal_F_000 2592
_exptl_crystal_size_max 0.35
_exptl_crystal_size_mid 0.12
_exptl_crystal_size_min 0.11
_refine_diff_density_max 1.614
_refine_diff_density_min -1.248
_refine_diff_density_rms 0.347
_refine_ls_extinction_method none
_refine_ls_goodness_of_fit_ref 1.023
_refine_ls_hydrogen_treatment constr
_refine_ls_matrix_type full
_refine_ls_number_parameters 172
_refine_ls_number_reflns 3201
_refine_ls_number_restraints 0
_refine_ls_restrained_S_all 1.023
_refine_ls_R_factor_all 0.0862
_refine_ls_R_factor_gt 0.0640
_refine_ls_shift/su_max 0.006
_refine_ls_shift/su_mean 0.000
_refine_ls_structure_factor_coef Fsqd
_refine_ls_weighting_details 'calc w=1/[\s^2^(Fo^2^)+(0.0738P)^2^+0.0000P] where P=(Fo^2^+2Fc^2^)/3'
_refine_ls_weighting_scheme calc
_refine_ls_wR_factor_gt 0.1406
_refine_ls_wR_factor_ref 0.1517
_reflns_number_gt 2328
_reflns_number_total 3201
_reflns_threshold_expression >2sigma(I)
_cod_data_source_file d3ce01106b2.cif
_cod_data_source_block d:\determination\solution\754\kh754-abs1
_cod_depositor_comments
;
The following automatic conversions were performed:

data item '_symmetry_cell_setting' value 'Monoclinic' was changed to
'monoclinic' in accordance with the
/home/data/users/saulius/crontab/automatic-downloads/rss-feeds/RSC/lib/dictionaries/cif_core.dic
dictionary named 'cif_core.dic' version 2.4.2 last updated on
2011-04-26.

Automatic conversion script
Id: cif_fix_values 8170 2020-07-09 18:12:32Z antanas 

 Adding full bibliography for 7247973--7247983.cif.
;
_cod_original_sg_symbol_H-M C2/c
_cod_original_formula_sum 'C12 H9 Br1 Hg1 I2 N2 O1'
_cod_database_code 7247973

loop_
_symmetry_equiv_pos_as_xyz
'x, y, z'
'-x, y, -z+1/2'
'x+1/2, y+1/2, z'
'-x+1/2, y+1/2, -z+1/2'
'-x, -y, -z'
'x, -y, z-1/2'
'-x+1/2, -y+1/2, -z'
'x+1/2, -y+1/2, z-1/2'

loop_
_atom_site_label
_atom_site_type_symbol
_atom_site_fract_x
_atom_site_fract_y
_atom_site_fract_z
_atom_site_U_iso_or_equiv
_atom_site_adp_type
_atom_site_occupancy
_atom_site_symmetry_multiplicity
_atom_site_calc_flag
_atom_site_refinement_flags
_atom_site_disorder_assembly
_atom_site_disorder_group
C1 C 0.3130(5) 0.3574(8) 0.4221(10) 0.035(2) Uani 1 1 d . . .
H1 H 0.3067 0.4166 0.3784 0.042 Uiso 1 1 calc R . .
C2 C 0.2942(5) 0.2763(9) 0.3466(11) 0.044(3) Uani 1 1 d . . .
H2 H 0.2747 0.2802 0.2518 0.053 Uiso 1 1 calc R . .
C3 C 0.3047(5) 0.1900(9) 0.4133(11) 0.041(3) Uani 1 1 d . . .
H3 H 0.2916 0.1357 0.3624 0.050 Uiso 1 1 calc R . .
C4 C 0.3506(5) 0.2599(8) 0.6244(10) 0.036(2) Uani 1 1 d . . .
H4 H 0.3693 0.2540 0.7200 0.043 Uiso 1 1 calc R . .
C5 C 0.3416(4) 0.3493(8) 0.5644(10) 0.032(2) Uani 1 1 d . . .
C6 C 0.3621(5) 0.4303(8) 0.6612(10) 0.032(2) Uani 1 1 d . . .
C7 C 0.3981(4) 0.5899(7) 0.6730(10) 0.031(2) Uani 1 1 d . . .
C8 C 0.4329(4) 0.5856(9) 0.8053(11) 0.040(3) Uani 1 1 d . . .
H8 H 0.4441 0.5274 0.8468 0.048 Uiso 1 1 calc R . .
C9 C 0.4508(4) 0.6693(9) 0.8755(11) 0.038(2) Uani 1 1 d . . .
C10 C 0.4379(6) 0.7560(10) 0.8133(15) 0.053(3) Uani 1 1 d . . .
H10 H 0.4510 0.8113 0.8607 0.063 Uiso 1 1 calc R . .
C11 C 0.4048(6) 0.7590(9) 0.6784(14) 0.054(3) Uani 1 1 d . . .
H11 H 0.3958 0.8174 0.6349 0.064 Uiso 1 1 calc R . .
C12 C 0.3854(5) 0.6803(9) 0.6081(12) 0.046(3) Uani 1 1 d . . .
H12 H 0.3636 0.6847 0.5165 0.056 Uiso 1 1 calc R . .
O1 O 0.3646(5) 0.4225(6) 0.7954(8) 0.057(3) Uani 1 1 d . . .
N1 N 0.3332(4) 0.1809(7) 0.5490(9) 0.039(2) Uani 1 1 d . . .
N2 N 0.3771(4) 0.5080(6) 0.5967(8) 0.034(2) Uani 1 1 d . . .
H2B H 0.3738 0.5081 0.5022 0.041 Uiso 1 1 calc R . .
Br1 Br 0.49487(6) 0.66192(13) 1.06384(15) 0.0650(4) Uani 1 1 d . . .
Hg1 Hg 0.35142(2) 0.02430(4) 0.64515(6) 0.0566(2) Uani 1 1 d . . .
I1 I 0.42908(4) 0.03706(7) 0.87066(9) 0.0575(3) Uani 1 1 d . . .
I2 I 0.27297(4) -0.07620(7) 0.49607(10) 0.0597(3) Uani 1 1 d . . .

loop_
_atom_site_aniso_label
_atom_site_aniso_U_11
_atom_site_aniso_U_22
_atom_site_aniso_U_33
_atom_site_aniso_U_23
_atom_site_aniso_U_13
_atom_site_aniso_U_12
C1 0.045(6) 0.033(6) 0.026(4) 0.006(4) 0.001(4) 0.016(5)
C2 0.057(8) 0.042(7) 0.030(5) 0.007(5) 0.001(5) 0.004(6)
C3 0.057(7) 0.035(6) 0.030(5) -0.001(5) 0.003(5) -0.008(6)
C4 0.053(7) 0.032(6) 0.021(4) 0.001(4) 0.003(4) -0.006(5)
C5 0.032(6) 0.037(6) 0.027(4) 0.000(4) 0.010(4) 0.002(5)
C6 0.045(6) 0.028(5) 0.024(4) -0.002(4) 0.008(4) 0.001(5)
C7 0.044(6) 0.022(5) 0.031(4) 0.007(4) 0.017(4) 0.002(5)
C8 0.035(6) 0.052(7) 0.034(5) 0.002(5) 0.011(5) 0.001(5)
C9 0.028(5) 0.050(7) 0.037(5) -0.004(5) 0.009(4) 0.003(5)
C10 0.052(8) 0.045(8) 0.061(7) -0.017(6) 0.010(6) -0.012(6)
C11 0.067(9) 0.034(7) 0.060(7) -0.003(6) 0.012(7) 0.013(7)
C12 0.061(8) 0.039(7) 0.039(5) 0.008(5) 0.011(6) 0.007(6)
O1 0.115(8) 0.036(5) 0.023(3) -0.001(3) 0.016(4) -0.013(5)
N1 0.049(6) 0.028(5) 0.037(4) 0.006(4) -0.001(4) 0.003(4)
N2 0.051(6) 0.030(5) 0.022(3) 0.001(3) 0.006(4) 0.004(4)
Br1 0.0579(9) 0.0801(11) 0.0518(7) -0.0083(7) -0.0059(6) -0.0133(8)
Hg1 0.0616(4) 0.0346(3) 0.0637(3) 0.0033(2) -0.0178(2) -0.0026(2)
I1 0.0540(5) 0.0636(6) 0.0497(5) -0.0089(4) -0.0062(4) 0.0039(5)
I2 0.0545(6) 0.0475(5) 0.0698(5) -0.0100(4) -0.0109(4) -0.0048(4)

loop_
_atom_type_symbol
_atom_type_description
_atom_type_scat_dispersion_real
_atom_type_scat_dispersion_imag
_atom_type_scat_source
C C 0.0033 0.0016 'International Tables Vol C Tables 4.2.6.8 and 6.1.1.4'
H H 0.0000 0.0000 'International Tables Vol C Tables 4.2.6.8 and 6.1.1.4'
O O 0.0106 0.0060 'International Tables Vol C Tables 4.2.6.8 and 6.1.1.4'
N N 0.0061 0.0033 'International Tables Vol C Tables 4.2.6.8 and 6.1.1.4'
Br Br -0.2901 2.4595 'International Tables Vol C Tables 4.2.6.8 and 6.1.1.4'
Hg Hg -2.3894 9.2266 'International Tables Vol C Tables 4.2.6.8 and 6.1.1.4'
I I -0.4742 1.8119 'International Tables Vol C Tables 4.2.6.8 and 6.1.1.4'

loop_
_citation_id
_citation_doi
_citation_year
1 10.1039/C4CE00692E 2014

loop_
_geom_angle_atom_site_label_1
_geom_angle_atom_site_label_2
_geom_angle_atom_site_label_3
_geom_angle
_geom_angle_site_symmetry_1
_geom_angle_site_symmetry_3
_geom_angle_publ_flag
C2 C1 C5 119.1(10) . . ?
C2 C1 H1 120.5 . . ?
C5 C1 H1 120.5 . . ?
C3 C2 C1 119.2(10) . . ?
C3 C2 H2 120.4 . . ?
C1 C2 H2 120.4 . . ?
N1 C3 C2 122.4(11) . . ?
N1 C3 H3 118.8 . . ?
C2 C3 H3 118.8 . . ?
N1 C4 C5 122.2(9) . . ?
N1 C4 H4 118.9 . . ?
C5 C4 H4 118.9 . . ?
C4 C5 C1 118.5(10) . . ?
C4 C5 C6 116.5(9) . . ?
C1 C5 C6 125.0(10) . . ?
O1 C6 N2 123.4(10) . . ?
O1 C6 C5 118.9(10) . . ?
N2 C6 C5 117.7(8) . . ?
C8 C7 N2 122.3(10) . . ?
C8 C7 C12 118.4(11) . . ?
N2 C7 C12 119.2(10) . . ?
C7 C8 C9 118.9(12) . . ?
C7 C8 H8 120.5 . . ?
C9 C8 H8 120.5 . . ?
C10 C9 C8 122.1(11) . . ?
C10 C9 Br1 119.6(10) . . ?
C8 C9 Br1 118.3(9) . . ?
C9 C10 C11 118.2(12) . . ?
C9 C10 H10 120.9 . . ?
C11 C10 H10 120.9 . . ?
C12 C11 C10 122.0(13) . . ?
C12 C11 H11 119.0 . . ?
C10 C11 H11 119.0 . . ?
C11 C12 C7 120.3(12) . . ?
C11 C12 H12 119.9 . . ?
C7 C12 H12 119.9 . . ?
C3 N1 C4 118.6(10) . . ?
C3 N1 Hg1 118.2(8) . . ?
C4 N1 Hg1 123.2(7) . . ?
C6 N2 C7 124.5(8) . . ?
C6 N2 H2B 117.7 . . ?
C7 N2 H2B 117.7 . . ?
N1 Hg1 I1 107.6(2) . . ?
N1 Hg1 I2 102.9(2) . . ?
I1 Hg1 I2 148.48(4) . . ?

loop_
_geom_bond_atom_site_label_1
_geom_bond_atom_site_label_2
_geom_bond_distance
_geom_bond_site_symmetry_2
_geom_bond_publ_flag
C1 C2 1.384(16) . ?
C1 C5 1.391(14) . ?
C1 H1 0.9300 . ?
C2 C3 1.371(17) . ?
C2 H2 0.9300 . ?
C3 N1 1.340(14) . ?
C3 H3 0.9300 . ?
C4 N1 1.349(14) . ?
C4 C5 1.382(16) . ?
C4 H4 0.9300 . ?
C5 C6 1.490(15) . ?
C6 O1 1.231(11) . ?
C6 N2 1.332(14) . ?
C7 C8 1.381(15) . ?
C7 N2 1.411(14) . ?
C7 C12 1.423(15) . ?
C8 C9 1.388(17) . ?
C8 H8 0.9300 . ?
C9 C10 1.368(19) . ?
C9 Br1 1.901(11) . ?
C10 C11 1.376(19) . ?
C10 H10 0.9300 . ?
C11 C12 1.338(19) . ?
C11 H11 0.9300 . ?
C12 H12 0.9300 . ?
N1 Hg1 2.399(9) . ?
N2 H2B 0.8600 . ?
Hg1 I1 2.6176(10) . ?
Hg1 I2 2.6359(10) . ?

loop_
_geom_torsion_atom_site_label_1
_geom_torsion_atom_site_label_2
_geom_torsion_atom_site_label_3
_geom_torsion_atom_site_label_4
_geom_torsion
_geom_torsion_site_symmetry_1
_geom_torsion_site_symmetry_2
_geom_torsion_site_symmetry_3
_geom_torsion_site_symmetry_4
_geom_torsion_publ_flag
C5 C1 C2 C3 -0.7(17) . . . . ?
C1 C2 C3 N1 -0.8(19) . . . . ?
N1 C4 C5 C1 0.8(16) . . . . ?
N1 C4 C5 C6 178.8(10) . . . . ?
C2 C1 C5 C4 0.7(16) . . . . ?
C2 C1 C5 C6 -177.1(10) . . . . ?
C4 C5 C6 O1 -30.3(15) . . . . ?
C1 C5 C6 O1 147.5(12) . . . . ?
C4 C5 C6 N2 149.5(10) . . . . ?
C1 C5 C6 N2 -32.7(16) . . . . ?
N2 C7 C8 C9 -178.5(9) . . . . ?
C12 C7 C8 C9 5.0(15) . . . . ?
C7 C8 C9 C10 -4.3(16) . . . . ?
C7 C8 C9 Br1 175.8(7) . . . . ?
C8 C9 C10 C11 1.7(18) . . . . ?
Br1 C9 C10 C11 -178.4(9) . . . . ?
C9 C10 C11 C12 0(2) . . . . ?
C10 C11 C12 C7 1(2) . . . . ?
C8 C7 C12 C11 -3.5(17) . . . . ?
N2 C7 C12 C11 180.0(11) . . . . ?
C2 C3 N1 C4 2.2(18) . . . . ?
C2 C3 N1 Hg1 -177.2(9) . . . . ?
C5 C4 N1 C3 -2.3(16) . . . . ?
C5 C4 N1 Hg1 177.1(8) . . . . ?
O1 C6 N2 C7 0.8(18) . . . . ?
C5 C6 N2 C7 -179.0(10) . . . . ?
C8 C7 N2 C6 38.8(16) . . . . ?
C12 C7 N2 C6 -144.8(11) . . . . ?
C3 N1 Hg1 I1 163.7(8) . . . . ?
C4 N1 Hg1 I1 -15.7(9) . . . . ?
C3 N1 Hg1 I2 -24.6(9) . . . . ?
C4 N1 Hg1 I2 156.0(8) . . . . ?
